data_1546081
loop_
_publ_author_name
'Brechin, Euan K.'
'Sanz, Sergio'
'O'Connor, Helen'
'Mart\'i-Centelles, Vicente'
'Comar, Priyanka'
'Pitak, Mateusz'
'Coles, Simon'
'Lorusso, Giulia'
'Palacios, Elias'
'Evangelisti, Marco'
'Baldansuren, Amgalanbaatar'
'Chilton, Nicholas F.'
'Weihe, H\/ogni'
'McInnes, Eric J. L.'
'Lusby, Paul'
'Piligkos, Stergios'

_publ_section_title
;
 [MIII2MII3]n+ trigonal bipyramidal cages based on diamagnetic and
 paramagnetic metalloligands.
;
_journal_name_full 'Chem. Sci.'
_journal_paper_doi 10.1039/C7SC00487G
_journal_year 2017
_chemical_formula_moiety 'C54 H48 Br6 Cr2 N6 O12 Zn3, 2(C O)'
_chemical_formula_sum 'C56 H48 Br6 Cr2 N6 O14 Zn3'
_chemical_formula_weight 1808.57
_space_group_crystal_system trigonal
_space_group_IT_number 154
_space_group_name_Hall 'P 32 2"'
_space_group_name_H-M_alt 'P 32 2 1'
_symmetry_space_group_name_Hall 'P 32 2"'
_symmetry_space_group_name_H-M 'P 32 2 1'
_atom_sites_solution_hydrogens geom
_audit_creation_date 2017-03-26
_audit_creation_method
;
Olex2 1.2
(compiled 2017.03.02 svn.r3394 for OlexSys, GUI svn.r5324)
;
_audit_update_record
;
2017-05-01 deposited with the CCDC.
2017-05-19 downloaded from the CCDC.
;
_cell_angle_alpha 90
_cell_angle_beta 90
_cell_angle_gamma 120
_cell_formula_units_Z 3
_cell_length_a 13.2429(10)
_cell_length_b 13.2429(10)
_cell_length_c 38.380(3)
_cell_measurement_reflns_used 32389
_cell_measurement_temperature 100(2)
_cell_measurement_theta_max 27.4
_cell_measurement_theta_min 3.1
_cell_volume 5829.1(8)
_computing_cell_refinement 'CrystalClear-SM Expert 2.1 b29 (Rigaku, 2013)'
_computing_data_collection 'CrystalClear-SM Expert 3.1 b27 (Rigaku, 2012)'
_computing_data_reduction 'CrystalClear-SM Expert 2.1 b29 (Rigaku, 2013)'
_computing_publication_material 'Olex2 (Dolomanov et al., 2009)'
_computing_structure_refinement 'ShelXL (Sheldrick, 2015)'
_computing_structure_solution
;
'SUPERFLIP (Palatinus, L. & Chapuis, G. (2007). J. Appl. Cryst. 40, 786-790)'
;
_diffrn_ambient_temperature 100(2)
_diffrn_detector CCD
_diffrn_detector_area_resol_mean 28.5714
_diffrn_measured_fraction_theta_full 0.998
_diffrn_measured_fraction_theta_max 0.995
_diffrn_measurement_device
;
AFC12 (Right): Kappa 3 circle
;
_diffrn_measurement_device_type
;
Rigaku Saturn724+ (2x2 bin mode)
;
_diffrn_measurement_method 'profile data from \w-scans'
_diffrn_measurement_specimen_support Mitegen
_diffrn_radiation_monochromator Confocal
_diffrn_radiation_type 'Mo K\a'
_diffrn_radiation_wavelength 0.71075
_diffrn_reflns_av_R_equivalents 0.0356
_diffrn_reflns_av_unetI/netI 0.0354
_diffrn_reflns_Laue_measured_fraction_full 0.998
_diffrn_reflns_Laue_measured_fraction_max 0.995
_diffrn_reflns_limit_h_max 17
_diffrn_reflns_limit_h_min -16
_diffrn_reflns_limit_k_max 17
_diffrn_reflns_limit_k_min -16
_diffrn_reflns_limit_l_max 49
_diffrn_reflns_limit_l_min -45
_diffrn_reflns_number 40700
_diffrn_reflns_point_group_measured_fraction_full 0.999
_diffrn_reflns_point_group_measured_fraction_max 0.996
_diffrn_reflns_theta_full 25.242
_diffrn_reflns_theta_max 27.453
_diffrn_reflns_theta_min 3.076
_diffrn_source 'Rotating Anode'
_diffrn_source_current 55.0
_diffrn_source_power 2.5
_diffrn_source_voltage 45.0
_exptl_absorpt_coefficient_mu 4.322
_exptl_absorpt_correction_T_max 1.000
_exptl_absorpt_correction_T_min 0.666
_exptl_absorpt_correction_type multi-scan
_exptl_absorpt_process_details 'CrystalClear-SM Expert 3.1 b27 (Rigaku, 2013)'
_exptl_crystal_colour 'dark red'
_exptl_crystal_density_diffrn 1.546
_exptl_crystal_description Prism
_exptl_crystal_F_000 2658
_exptl_crystal_size_max 0.25
_exptl_crystal_size_mid 0.25
_exptl_crystal_size_min 0.15
_refine_diff_density_max 1.792
_refine_diff_density_min -0.922
_refine_diff_density_rms 0.115
_refine_ls_abs_structure_details
;
 Refined as an inversion twin.
;
_refine_ls_abs_structure_Flack 0.042(16)
_refine_ls_extinction_method none
_refine_ls_goodness_of_fit_ref 0.971
_refine_ls_hydrogen_treatment constr
_refine_ls_matrix_type full
_refine_ls_number_parameters 395
_refine_ls_number_reflns 8827
_refine_ls_number_restraints 2
_refine_ls_restrained_S_all 0.971
_refine_ls_R_factor_all 0.0605
_refine_ls_R_factor_gt 0.0512
_refine_ls_shift/su_max 0.001
_refine_ls_shift/su_mean 0.000
_refine_ls_structure_factor_coef Fsqd
_refine_ls_weighting_details 'w=1/[\s^2^(Fo^2^)+(0.1002P)^2^+8.7743P] where P=(Fo^2^+2Fc^2^)/3'
_refine_ls_weighting_scheme calc
_refine_ls_wR_factor_gt 0.1432
_refine_ls_wR_factor_ref 0.1521
_reflns_Friedel_coverage 0.777
_reflns_Friedel_fraction_full 1.000
_reflns_Friedel_fraction_max 0.997
_reflns_number_gt 7656
_reflns_number_total 8827
_reflns_threshold_expression 'I > 2\s(I)'
_cod_data_source_file c7sc00487g2.cif
_cod_data_source_block compound3_rev1
_cod_depositor_comments
;
The following automatic conversions were performed:

'_exptl_absorpt_correction_type' value 'Multi-scan' changed to
'multi-scan' according to
/home/data/users/saulius/crontab/automatic-downloads/rss-feeds/RSC/lib/dictionaries/cif_core.dic
dictionary named 'cif_core.dic' version 2.4.2 from 2011-04-26.

Automatic conversion script
Id: cif_fix_values 4973 2017-02-22 13:04:09Z antanas 
;
_cod_original_cell_volume 5829.1(10)
_cod_database_code 1546081
_shelx_shelxl_version_number 2014/7
_shelx_space_group_comment
;
The symmetry employed for this shelxl refinement is uniquely defined
by the following loop, which should always be used as a source of
symmetry information in preference to the above space-group names.
They are only intended as comments.
;
_shelx_estimated_absorpt_t_max 0.563
_shelx_estimated_absorpt_t_min 0.411
_olex2_refinement_description
;
1. Twinned data refinement
 Scales: 0.958(16)
 0.042(16)
2. Fixed Uiso
 At 1.2 times of:
  All C(H) groups
 At 1.5 times of:
  All C(H,H,H) groups
3. Restrained distances
 C101-O101
 1.45 with sigma of 0.01
 C102-O102
 1.45 with sigma of 0.01
4. Others
 Fixed Sof: O101(0.5) C101(0.5) O102(0.5) C102(0.5)
5.a Aromatic/amide H refined with riding coordinates:
 C1(H1), C2(H2), C4(H4), C5(H5), C7(H7), C10(H10), C11(H11), C13(H13),
 C14(H14), C16(H16), C25(H25), C20(H20), C22(H22), C23(H23), C19(H19)
5.b Idealised Me refined as rotating group:
 C9(H9A,H9B,H9C), C18(H18A,H18B,H18C), C27(H27A,H27B,H27C)
;
_olex2_submission_special_instructions 'No special instructions were received'

loop_
_space_group_symop_operation_xyz
'x, y, z'
'-y, x-y, z+2/3'
'-x+y, -x, z+1/3'
'x-y, -y, -z+1/3'
'-x, -x+y, -z+2/3'
'y, x, -z'

loop_
_atom_site_label
_atom_site_type_symbol
_atom_site_fract_x
_atom_site_fract_y
_atom_site_fract_z
_atom_site_U_iso_or_equiv
_atom_site_adp_type
_atom_site_occupancy
_atom_site_site_symmetry_order
_atom_site_calc_flag
_atom_site_refinement_flags_posn
_atom_site_refinement_flags_adp
_atom_site_refinement_flags_occupancy
_atom_site_disorder_assembly
_atom_site_disorder_group
C1 C 0.9660(9) 0.6755(10) 0.4535(3) 0.073(3) Uani 1 1 d . . . . .
H1 H 1.0196 0.7555 0.4579 0.088 Uiso 1 1 calc R . . . .
C2 C 0.8598(8) 0.6463(8) 0.4377(3) 0.063(3) Uani 1 1 d . . . . .
H2 H 0.8444 0.7051 0.4297 0.075 Uiso 1 1 calc R . . . .
C3 C 0.7776(6) 0.5291(7) 0.43392(17) 0.0409(16) Uani 1 1 d . . . . .
C4 C 0.8077(7) 0.4477(7) 0.44493(17) 0.0390(15) Uani 1 1 d . . . . .
H4 H 0.7531 0.3667 0.4430 0.047 Uiso 1 1 calc R . . . .
C5 C 0.9163(7) 0.4845(9) 0.45858(19) 0.0480(19) Uani 1 1 d . . . . .
H5 H 0.9363 0.4277 0.4654 0.058 Uiso 1 1 calc R . . . .
C6 C 0.6629(6) 0.4960(6) 0.41713(15) 0.0325(13) Uani 1 1 d . . . . .
C7 C 0.5655(7) 0.3884(7) 0.4250(2) 0.0453(18) Uani 1 1 d . . . . .
H7 H 0.5722 0.3418 0.4426 0.054 Uiso 1 1 calc R . . . .
C8 C 0.4574(7) 0.3458(7) 0.4078(2) 0.0440(18) Uani 1 1 d . . . . .
C9 C 0.3633(10) 0.2238(9) 0.4144(3) 0.087(4) Uani 1 1 d . . . . .
H9A H 0.3746 0.1987 0.4374 0.131 Uiso 1 1 calc GR . . . .
H9B H 0.3658 0.1724 0.3964 0.131 Uiso 1 1 calc GR . . . .
H9C H 0.2874 0.2198 0.4137 0.131 Uiso 1 1 calc GR . . . .
C10 C 0.7972(7) 1.0830(7) 0.3305(2) 0.0436(17) Uani 1 1 d . . . . .
H10 H 0.7868 1.1035 0.3076 0.052 Uiso 1 1 calc R . . . .
C11 C 0.7251(7) 0.9686(7) 0.34162(19) 0.0416(16) Uani 1 1 d . . . . .
H11 H 0.6679 0.9125 0.3264 0.050 Uiso 1 1 calc R . . . .
C12 C 0.7379(6) 0.9382(7) 0.3749(2) 0.0384(15) Uani 1 1 d . . . . .
C13 C 0.8240(10) 1.0240(8) 0.3961(2) 0.066(3) Uani 1 1 d . . . . .
H13 H 0.8348 1.0061 0.4193 0.080 Uiso 1 1 calc R . . . .
C14 C 0.8930(9) 1.1352(8) 0.3830(2) 0.065(3) Uani 1 1 d . . . . .
H14 H 0.9520 1.1930 0.3974 0.078 Uiso 1 1 calc R . . . .
C15 C 0.6582(6) 0.8164(6) 0.38800(18) 0.0356(14) Uani 1 1 d . . . . .
C16 C 0.6247(8) 0.8013(7) 0.4223(2) 0.0486(19) Uani 1 1 d . . . . .
H16 H 0.6618 0.8671 0.4373 0.058 Uiso 1 1 calc R . . . .
C17 C 0.5398(6) 0.6958(7) 0.43682(18) 0.0367(15) Uani 1 1 d . . . . .
C18 C 0.5063(8) 0.6927(8) 0.4744(2) 0.053(2) Uani 1 1 d . . . . .
H18A H 0.5411 0.6559 0.4884 0.079 Uiso 1 1 calc GR . . . .
H18B H 0.4212 0.6476 0.4766 0.079 Uiso 1 1 calc GR . . . .
H18C H 0.5347 0.7724 0.4827 0.079 Uiso 1 1 calc GR . . . .
C24 C 0.5336(6) 0.5317(6) 0.29971(17) 0.0323(13) Uani 1 1 d . . . . .
C25 C 0.4435(7) 0.5535(8) 0.29314(18) 0.0417(16) Uani 1 1 d . . . . .
H25 H 0.4227 0.5560 0.2696 0.050 Uiso 1 1 calc R . . . .
C26 C 0.3808(6) 0.5722(6) 0.31988(18) 0.0353(14) Uani 1 1 d . . . . .
C27 C 0.2828(7) 0.5941(9) 0.3092(2) 0.0489(19) Uani 1 1 d . . . . .
H27A H 0.2560 0.5632 0.2858 0.073 Uiso 1 1 calc GR . . . .
H27B H 0.3114 0.6782 0.3094 0.073 Uiso 1 1 calc GR . . . .
H27C H 0.2180 0.5551 0.3257 0.073 Uiso 1 1 calc GR . . . .
N1 N 0.9959(6) 0.5986(8) 0.46273(19) 0.060(2) Uani 1 1 d . . . . .
N2 N 0.8789(6) 1.1639(5) 0.35014(16) 0.0410(14) Uani 1 1 d . . . . .
O1 O 0.6663(4) 0.5715(4) 0.39594(12) 0.0344(10) Uani 1 1 d . . . . .
O5 O 0.5748(4) 0.5291(4) 0.32938(11) 0.0350(10) Uani 1 1 d . . . . .
O2 O 0.4334(4) 0.4008(4) 0.38599(12) 0.0372(11) Uani 1 1 d . . . . .
O3 O 0.6265(4) 0.7362(4) 0.36457(12) 0.0379(10) Uani 1 1 d . . . . .
O4 O 0.4889(4) 0.6009(5) 0.42026(12) 0.0388(11) Uani 1 1 d . . . . .
O6 O 0.3992(4) 0.5725(4) 0.35155(12) 0.0344(10) Uani 1 1 d . . . . .
Cr1 Cr 0.53124(9) 0.56860(9) 0.37419(3) 0.0303(2) Uani 1 1 d . . . . .
Br1 Br 1.17313(9) 0.48662(13) 0.49578(3) 0.0925(5) Uani 1 1 d . . . . .
Br2 Br 1.15423(10) 0.75795(17) 0.53559(3) 0.1005(6) Uani 1 1 d . . . . .
Br3 Br 1.05904(8) 1.44427(8) 0.38385(2) 0.0585(3) Uani 1 1 d . . . . .
Zn1 Zn 1.15343(9) 0.65131(13) 0.48666(3) 0.0715(4) Uani 1 1 d . . . . .
Zn2 Zn 1.0000 1.32894(9) 0.3333 0.0384(3) Uani 1 2 d S T P . .
O101 O 1.092(4) 0.719(4) 0.3277(10) 0.190(14) Uiso 0.5 1 d D . . A -1
C101 C 1.079(5) 0.802(5) 0.3492(13) 0.166(19) Uiso 0.5 1 d D . . A -1
O102 O 1.002(5) 0.915(5) 0.3864(15) 0.25(2) Uiso 0.5 1 d D . . . .
C102 C 1.044(7) 0.956(7) 0.4218(17) 0.26(4) Uiso 0.5 1 d D . . . .
C21 C 0.5954(6) 0.5124(7) 0.26964(16) 0.0365(14) Uani 1 1 d . . . . .
C20 C 0.6049(9) 0.5615(9) 0.2370(2) 0.055(2) Uani 1 1 d . . . . .
H20 H 0.5637 0.6015 0.2321 0.066 Uiso 1 1 calc R . . . .
C22 C 0.6475(8) 0.4444(9) 0.2739(2) 0.052(2) Uani 1 1 d . . . . .
H22 H 0.6389 0.4052 0.2954 0.063 Uiso 1 1 calc R . . . .
C23 C 0.7121(9) 0.4331(11) 0.2471(2) 0.065(3) Uani 1 1 d . . . . .
H23 H 0.7451 0.3844 0.2502 0.077 Uiso 1 1 calc R . . . .
C19 C 0.6732(9) 0.5528(9) 0.21162(19) 0.054(2) Uani 1 1 d . . . . .
H19 H 0.6816 0.5912 0.1900 0.065 Uiso 1 1 calc R . . . .
N3 N 0.7286(6) 0.4923(8) 0.21613(17) 0.0528(19) Uani 1 1 d . . . . .

loop_
_atom_site_aniso_label
_atom_site_aniso_U_11
_atom_site_aniso_U_22
_atom_site_aniso_U_33
_atom_site_aniso_U_23
_atom_site_aniso_U_13
_atom_site_aniso_U_12
C1 0.053(5) 0.060(6) 0.072(6) 0.021(5) -0.025(5) 0.003(5)
C2 0.048(5) 0.045(5) 0.072(6) 0.015(4) -0.024(4) 0.006(4)
C3 0.035(4) 0.055(5) 0.026(3) 0.005(3) -0.005(3) 0.017(3)
C4 0.038(4) 0.044(4) 0.030(3) 0.001(3) -0.006(3) 0.017(3)
C5 0.041(4) 0.071(6) 0.030(3) 0.004(3) -0.004(3) 0.026(4)
C6 0.037(3) 0.035(3) 0.024(3) -0.001(2) -0.007(2) 0.017(3)
C7 0.040(4) 0.043(4) 0.045(4) 0.011(3) -0.009(3) 0.014(3)
C8 0.043(4) 0.033(4) 0.041(4) 0.006(3) -0.006(3) 0.008(3)
C9 0.067(7) 0.052(6) 0.098(8) 0.031(6) -0.040(6) -0.004(5)
C10 0.050(4) 0.039(4) 0.041(4) 0.005(3) -0.004(3) 0.021(3)
C11 0.039(4) 0.045(4) 0.036(3) 0.003(3) -0.007(3) 0.017(3)
C12 0.034(3) 0.036(4) 0.046(4) 0.001(3) -0.001(3) 0.018(3)
C13 0.076(7) 0.043(4) 0.049(5) 0.008(4) -0.020(4) 0.006(5)
C14 0.067(6) 0.047(5) 0.054(5) 0.011(4) -0.017(5) 0.008(5)
C15 0.034(3) 0.036(3) 0.036(3) -0.003(3) -0.008(3) 0.018(3)
C16 0.056(5) 0.043(4) 0.034(4) -0.004(3) 0.003(3) 0.015(4)
C17 0.031(3) 0.045(4) 0.033(3) 0.000(3) -0.002(3) 0.018(3)
C18 0.057(5) 0.058(5) 0.035(4) 0.001(4) 0.009(3) 0.023(4)
C24 0.035(3) 0.036(3) 0.028(3) -0.001(2) -0.005(2) 0.019(3)
C25 0.043(4) 0.057(5) 0.031(3) 0.004(3) -0.006(3) 0.030(4)
C26 0.033(3) 0.038(4) 0.034(3) 0.006(3) 0.001(3) 0.018(3)
C27 0.041(4) 0.071(6) 0.041(4) 0.012(4) 0.003(3) 0.033(4)
N1 0.042(4) 0.076(5) 0.040(4) 0.019(4) -0.009(3) 0.013(4)
N2 0.042(3) 0.036(3) 0.042(3) 0.007(3) 0.001(3) 0.017(3)
O1 0.035(2) 0.035(2) 0.028(2) 0.0050(19) -0.0053(18) 0.014(2)
O5 0.041(3) 0.043(3) 0.024(2) 0.0001(19) -0.0054(18) 0.023(2)
O2 0.037(3) 0.035(2) 0.033(2) 0.0029(19) -0.010(2) 0.014(2)
O3 0.043(3) 0.033(2) 0.035(2) 0.0041(19) 0.002(2) 0.016(2)
O4 0.039(3) 0.042(3) 0.032(2) 0.005(2) 0.001(2) 0.018(2)
O6 0.035(2) 0.040(3) 0.030(2) 0.0031(19) -0.0003(19) 0.020(2)
Cr1 0.0328(5) 0.0323(5) 0.0244(4) 0.0029(4) -0.0023(4) 0.0152(4)
Br1 0.0398(5) 0.1256(11) 0.0799(7) 0.0675(7) -0.0019(5) 0.0171(6)
Br2 0.0560(6) 0.1742(16) 0.0405(5) 0.0013(7) -0.0025(4) 0.0345(8)
Br3 0.0539(5) 0.0458(4) 0.0561(5) -0.0105(4) 0.0157(4) 0.0102(4)
Zn1 0.0328(5) 0.1071(10) 0.0387(5) 0.0275(6) -0.0060(4) 0.0082(6)
Zn2 0.0362(6) 0.0360(4) 0.0432(6) 0.0033(2) 0.0066(5) 0.0181(3)
C21 0.034(3) 0.051(4) 0.025(3) -0.008(3) -0.008(3) 0.021(3)
C20 0.071(6) 0.079(6) 0.034(4) -0.002(4) -0.006(4) 0.051(5)
C22 0.051(5) 0.087(6) 0.033(4) 0.000(4) -0.003(3) 0.045(5)
C23 0.057(5) 0.116(9) 0.045(4) -0.002(5) 0.004(4) 0.062(6)
C19 0.068(6) 0.075(6) 0.024(3) -0.002(3) -0.001(3) 0.038(5)
N3 0.033(3) 0.087(6) 0.034(3) -0.016(3) -0.005(3) 0.027(4)

loop_
_atom_type_symbol
_atom_type_description
_atom_type_scat_dispersion_real
_atom_type_scat_dispersion_imag
_atom_type_scat_source
C C 0.0033 0.0016 'International Tables Vol C Tables 4.2.6.8 and 6.1.1.4'
H H 0.0000 0.0000 'International Tables Vol C Tables 4.2.6.8 and 6.1.1.4'
Br Br -0.2901 2.4595 'International Tables Vol C Tables 4.2.6.8 and 6.1.1.4'
Cr Cr 0.3209 0.6236 'International Tables Vol C Tables 4.2.6.8 and 6.1.1.4'
N N 0.0061 0.0033 'International Tables Vol C Tables 4.2.6.8 and 6.1.1.4'
O O 0.0106 0.0060 'International Tables Vol C Tables 4.2.6.8 and 6.1.1.4'
Zn Zn 0.2839 1.4301 'International Tables Vol C Tables 4.2.6.8 and 6.1.1.4'

loop_
_geom_angle_atom_site_label_1
_geom_angle_atom_site_label_2
_geom_angle_atom_site_label_3
_geom_angle
_geom_angle_site_symmetry_1
_geom_angle_site_symmetry_3
C2 C1 H1 118.2 . .
N1 C1 H1 118.2 . .
N1 C1 C2 123.7(10) . .
C1 C2 H2 120.9 . .
C3 C2 C1 118.2(9) . .
C3 C2 H2 120.9 . .
C2 C3 C4 117.9(7) . .
C2 C3 C6 119.0(7) . .
C4 C3 C6 123.1(7) . .
C3 C4 H4 120.1 . .
C5 C4 C3 119.8(8) . .
C5 C4 H4 120.1 . .
C4 C5 H5 118.8 . .
N1 C5 C4 122.4(9) . .
N1 C5 H5 118.8 . .
C7 C6 C3 119.3(6) . .
O1 C6 C3 114.4(6) . .
O1 C6 C7 126.2(6) . .
C6 C7 H7 118.6 . .
C6 C7 C8 122.9(7) . .
C8 C7 H7 118.6 . .
C7 C8 C9 119.1(7) . .
O2 C8 C7 125.5(7) . .
O2 C8 C9 115.3(7) . .
C8 C9 H9A 109.5 . .
C8 C9 H9B 109.5 . .
C8 C9 H9C 109.5 . .
H9A C9 H9B 109.5 . .
H9A C9 H9C 109.5 . .
H9B C9 H9C 109.5 . .
C11 C10 H10 118.4 . .
N2 C10 H10 118.4 . .
N2 C10 C11 123.2(7) . .
C10 C11 H11 120.5 . .
C12 C11 C10 119.0(7) . .
C12 C11 H11 120.5 . .
C11 C12 C13 118.2(7) . .
C11 C12 C15 120.1(7) . .
C13 C12 C15 121.7(7) . .
C12 C13 H13 120.4 . .
C14 C13 C12 119.3(8) . .
C14 C13 H13 120.4 . .
C13 C14 H14 119.1 . .
N2 C14 C13 121.8(9) . .
N2 C14 H14 119.1 . .
C16 C15 C12 118.7(7) . .
O3 C15 C12 114.4(6) . .
O3 C15 C16 126.9(7) . .
C15 C16 H16 117.7 . .
C15 C16 C17 124.6(7) . .
C17 C16 H16 117.7 . .
C16 C17 C18 119.2(7) . .
O4 C17 C16 123.8(6) . .
O4 C17 C18 116.9(7) . .
C17 C18 H18A 109.5 . .
C17 C18 H18B 109.5 . .
C17 C18 H18C 109.5 . .
H18A C18 H18B 109.5 . .
H18A C18 H18C 109.5 . .
H18B C18 H18C 109.5 . .
C25 C24 C21 119.6(6) . .
O5 C24 C25 126.5(6) . .
O5 C24 C21 113.9(6) . .
C24 C25 H25 118.4 . .
C24 C25 C26 123.1(6) . .
C26 C25 H25 118.4 . .
C25 C26 C27 118.0(6) . .
O6 C26 C25 125.3(7) . .
O6 C26 C27 116.6(7) . .
C26 C27 H27A 109.5 . .
C26 C27 H27B 109.5 . .
C26 C27 H27C 109.5 . .
H27A C27 H27B 109.5 . .
H27A C27 H27C 109.5 . .
H27B C27 H27C 109.5 . .
C1 N1 C5 117.8(8) . .
C1 N1 Zn1 120.3(7) . .
C5 N1 Zn1 121.6(7) . .
C10 N2 C14 118.5(7) . .
C10 N2 Zn2 124.8(5) . .
C14 N2 Zn2 116.4(6) . .
C6 O1 Cr1 125.8(5) . .
C24 O5 Cr1 126.2(5) . .
C8 O2 Cr1 126.3(5) . .
C15 O3 Cr1 124.0(4) . .
C17 O4 Cr1 127.0(5) . .
C26 O6 Cr1 127.4(5) . .
O1 Cr1 O5 89.5(2) . .
O1 Cr1 O2 90.2(2) . .
O1 Cr1 O3 89.6(2) . .
O1 Cr1 O4 88.2(2) . .
O1 Cr1 O6 177.6(2) . .
O5 Cr1 O2 90.9(2) . .
O5 Cr1 O6 90.2(2) . .
O3 Cr1 O5 91.6(2) . .
O3 Cr1 O2 177.5(2) . .
O3 Cr1 O4 90.9(2) . .
O3 Cr1 O6 88.0(2) . .
O4 Cr1 O5 176.7(2) . .
O4 Cr1 O2 86.6(2) . .
O4 Cr1 O6 92.2(2) . .
O6 Cr1 O2 92.2(2) . .
N1 Zn1 Br1 108.4(3) . .
N1 Zn1 Br2 105.1(3) . .
N1 Zn1 N3 102.6(3) . 5_765
Br2 Zn1 Br1 118.06(7) . .
N3 Zn1 Br1 112.0(3) 5_765 .
N3 Zn1 Br2 109.3(2) 5_765 .
N2 Zn2 N2 95.8(4) 5_765 .
N2 Zn2 Br3 112.88(18) . 5_765
N2 Zn2 Br3 105.10(18) . .
N2 Zn2 Br3 105.10(18) 5_765 5_765
N2 Zn2 Br3 112.87(18) 5_765 .
Br3 Zn2 Br3 122.08(7) 5_765 .
C20 C21 C24 122.8(7) . .
C20 C21 C22 116.8(7) . .
C22 C21 C24 120.4(6) . .
C21 C20 H20 119.7 . .
C19 C20 C21 120.7(8) . .
C19 C20 H20 119.7 . .
C21 C22 H22 119.6 . .
C21 C22 C23 120.9(8) . .
C23 C22 H22 119.6 . .
C22 C23 H23 119.8 . .
N3 C23 C22 120.4(9) . .
N3 C23 H23 119.8 . .
C20 C19 H19 118.7 . .
N3 C19 C20 122.6(8) . .
N3 C19 H19 118.7 . .
C23 N3 Zn1 120.1(6) . 5_765
C19 N3 Zn1 121.5(6) . 5_765
C19 N3 C23 118.2(7) . .

loop_
_geom_bond_atom_site_label_1
_geom_bond_atom_site_label_2
_geom_bond_distance
_geom_bond_site_symmetry_2
C1 H1 0.9500 .
C1 C2 1.398(13) .
C1 N1 1.312(15) .
C2 H2 0.9500 .
C2 C3 1.388(12) .
C3 C4 1.388(11) .
C3 C6 1.499(10) .
C4 H4 0.9500 .
C4 C5 1.371(11) .
C5 H5 0.9500 .
C5 N1 1.351(13) .
C6 C7 1.395(11) .
C6 O1 1.272(8) .
C7 H7 0.9500 .
C7 C8 1.413(11) .
C8 C9 1.488(12) .
C8 O2 1.250(9) .
C9 H9A 0.9800 .
C9 H9B 0.9800 .
C9 H9C 0.9800 .
C10 H10 0.9500 .
C10 C11 1.394(11) .
C10 N2 1.315(10) .
C11 H11 0.9500 .
C11 C12 1.375(10) .
C12 C13 1.401(12) .
C12 C15 1.506(10) .
C13 H13 0.9500 .
C13 C14 1.382(13) .
C14 H14 0.9500 .
C14 N2 1.358(11) .
C15 C16 1.372(11) .
C15 O3 1.291(8) .
C16 H16 0.9500 .
C16 C17 1.398(11) .
C17 C18 1.504(10) .
C17 O4 1.261(9) .
C18 H18A 0.9800 .
C18 H18B 0.9800 .
C18 H18C 0.9800 .
C24 C25 1.384(10) .
C24 O5 1.270(8) .
C24 C21 1.509(9) .
C25 H25 0.9500 .
C25 C26 1.418(11) .
C26 C27 1.520(11) .
C26 O6 1.239(8) .
C27 H27A 0.9800 .
C27 H27B 0.9800 .
C27 H27C 0.9800 .
N1 Zn1 2.056(7) .
N2 Zn2 2.064(6) .
O1 Cr1 1.957(5) .
O5 Cr1 1.966(5) .
O2 Cr1 1.986(5) .
O3 Cr1 1.963(5) .
O4 Cr1 1.965(5) .
O6 Cr1 1.976(5) .
Br1 Zn1 2.349(2) .
Br2 Zn1 2.346(2) .
Br3 Zn2 2.3471(10) .
Zn1 N3 2.062(7) 5_765
Zn2 N2 2.063(6) 5_765
Zn2 Br3 2.3472(10) 5_765
O101 C101 1.451(14) .
O102 C102 1.465(14) .
C21 C20 1.389(11) .
C21 C22 1.390(12) .
C20 H20 0.9500 .
C20 C19 1.372(12) .
C22 H22 0.9500 .
C22 C23 1.394(12) .
C23 H23 0.9500 .
C23 N3 1.379(13) .
C19 H19 0.9500 .
C19 N3 1.340(13) .
N3 Zn1 2.062(7) 5_765

loop_
_geom_hbond_atom_site_label_D
_geom_hbond_atom_site_label_H
_geom_hbond_atom_site_label_A
_geom_hbond_distance_DH
_geom_hbond_distance_HA
_geom_hbond_distance_DA
_geom_hbond_angle_DHA
_geom_hbond_site_symmetry_A
C4 H4 Br2 0.95 2.96 3.679(8) 133.3 6_546
C5 H5 Br1 0.95 3.06 3.676(8) 124.0 .
C7 H7 Br1 0.95 3.06 3.936(8) 154.9 6_546
C9 H9A Br1 0.98 3.07 4.013(10) 162.8 6_546
C11 H11 O2 0.95 2.53 3.137(9) 122.1 5_665
C14 H14 Br3 0.95 2.94 3.549(10) 123.1 .
C18 H18B Br1 0.98 2.98 3.942(9) 167.9 1_455
C27 H27C Br3 0.98 2.91 3.878(8) 169.2 1_445

loop_
_geom_torsion_atom_site_label_1
_geom_torsion_atom_site_label_2
_geom_torsion_atom_site_label_3
_geom_torsion_atom_site_label_4
_geom_torsion
_geom_torsion_site_symmetry_4
C1 C2 C3 C4 -2.5(14) .
C1 C2 C3 C6 179.7(9) .
C2 C1 N1 C5 -4.3(16) .
C2 C1 N1 Zn1 -178.9(9) .
C2 C3 C4 C5 -0.8(12) .
C2 C3 C6 C7 -154.9(9) .
C2 C3 C6 O1 26.6(10) .
C3 C4 C5 N1 1.8(12) .
C3 C6 C7 C8 -173.6(8) .
C3 C6 O1 Cr1 -171.1(5) .
C4 C3 C6 C7 27.4(11) .
C4 C3 C6 O1 -151.1(7) .
C4 C5 N1 C1 0.7(13) .
C4 C5 N1 Zn1 175.3(6) .
C6 C3 C4 C5 176.9(7) .
C6 C7 C8 C9 171.8(10) .
C6 C7 C8 O2 -5.5(14) .
C7 C6 O1 Cr1 10.4(11) .
C7 C8 O2 Cr1 -8.9(12) .
C9 C8 O2 Cr1 173.7(8) .
C10 C11 C12 C13 -0.4(13) .
C10 C11 C12 C15 177.7(7) .
C11 C10 N2 C14 -0.7(13) .
C11 C10 N2 Zn2 172.7(6) .
C11 C12 C13 C14 -0.4(16) .
C11 C12 C15 C16 -144.1(8) .
C11 C12 C15 O3 34.4(10) .
C12 C13 C14 N2 0.7(18) .
C12 C15 C16 C17 171.3(8) .
C12 C15 O3 Cr1 176.0(4) .
C13 C12 C15 C16 33.9(12) .
C13 C12 C15 O3 -147.5(9) .
C13 C14 N2 C10 -0.1(16) .
C13 C14 N2 Zn2 -174.2(9) .
C15 C12 C13 C14 -178.5(10) .
C15 C16 C17 C18 -176.5(8) .
C15 C16 C17 O4 4.1(14) .
C16 C15 O3 Cr1 -5.6(11) .
C16 C17 O4 Cr1 11.3(11) .
C18 C17 O4 Cr1 -168.1(5) .
C24 C25 C26 C27 -179.4(8) .
C24 C25 C26 O6 0.7(13) .
C24 C21 C20 C19 172.4(8) .
C24 C21 C22 C23 -175.2(9) .
C25 C24 O5 Cr1 -5.6(11) .
C25 C24 C21 C20 28.4(12) .
C25 C24 C21 C22 -152.5(8) .
C25 C26 O6 Cr1 8.9(11) .
C27 C26 O6 Cr1 -171.0(5) .
N1 C1 C2 C3 5.3(18) .
N2 C10 C11 C12 1.0(13) .
O1 C6 C7 C8 4.7(13) .
O5 C24 C25 C26 -2.5(13) .
O5 C24 C21 C20 -149.5(8) .
O5 C24 C21 C22 29.5(10) .
O3 C15 C16 C17 -7.0(14) .
C21 C24 C25 C26 179.8(7) .
C21 C24 O5 Cr1 172.3(5) .
C21 C20 C19 N3 3.6(16) .
C21 C22 C23 N3 2.0(16) .
C20 C21 C22 C23 4.0(14) .
C20 C19 N3 Zn1 -172.2(8) 5_765
C20 C19 N3 C23 2.5(14) .
C22 C21 C20 C19 -6.7(14) .
C22 C23 N3 Zn1 169.5(8) 5_765
C22 C23 N3 C19 -5.3(15) .

loop_
_twin_individual_id
_twin_individual_mass_fraction_refined
1 0.958(16)
2 0.042(16)
